data_4319518
loop_
_publ_author_name
'Oliver Just'
'William S. Rees'

_publ_section_title
;
 Synthesis and Single-Crystal X-ray Diffraction Examination of a
 Structurally Homologous Series of Tetracoordinate Heteroleptic Anionic
 Lanthanide Complexes: Ln{N[Si(CH3)2CH2CH2Si(CH3)2]}3(\m-Cl)Li(L)3 [Ln =
 Sm, Eu, Gd, Tb, Dy, Ho, Er, Tm, Yb; (L)3= (THF)3, (Et2O)3, (THF)2(Et2O)]
;
_journal_name_full 'Inorganic Chemistry'
_journal_page_first 1751
_journal_page_last 1755
_journal_paper_doi 10.1021/ic9912023
_journal_volume 40
_journal_year 2001
_chemical_formula_sum 'C30 H74 Cl Li N3 O3 Si6 Sm'
_chemical_formula_weight 886.20
_chemical_name_systematic
; 
? 
;
_space_group_IT_number 14
_symmetry_cell_setting monoclinic
_symmetry_space_group_name_Hall '-P 2yn'
_symmetry_space_group_name_H-M 'P 1 21/n 1'
_atom_sites_solution_hydrogens geom
_atom_sites_solution_primary direct
_atom_sites_solution_secondary difmap
_audit_creation_method SHELXL-97
_cell_angle_alpha 90.00
_cell_angle_beta 102.67
_cell_angle_gamma 90.00
_cell_formula_units_Z 4
_cell_length_a 11.39620(10)
_cell_length_b 21.7309(3)
_cell_length_c 19.6745(2)
_cell_measurement_temperature 173(2)
_cell_volume 4753.74(9)
_computing_structure_refinement 'SHELXL-97 (Sheldrick, 1997)'
_computing_structure_solution 'SHELXS-97 (Sheldrick, 1990)'
_diffrn_ambient_temperature 173(2)
_diffrn_measured_fraction_theta_full 0.938
_diffrn_measured_fraction_theta_max 0.938
_diffrn_radiation_monochromator graphite
_diffrn_radiation_source 'fine-focus sealed tube'
_diffrn_radiation_type MoK\a
_diffrn_radiation_wavelength 0.71073
_diffrn_reflns_av_R_equivalents 0.0318
_diffrn_reflns_av_sigmaI/netI 0.0409
_diffrn_reflns_limit_h_max 15
_diffrn_reflns_limit_h_min -15
_diffrn_reflns_limit_k_max 20
_diffrn_reflns_limit_k_min -27
_diffrn_reflns_limit_l_max 25
_diffrn_reflns_limit_l_min -22
_diffrn_reflns_number 30020
_diffrn_reflns_theta_full 28.37
_diffrn_reflns_theta_max 28.37
_diffrn_reflns_theta_min 1.42
_exptl_absorpt_coefficient_mu 1.471
_exptl_crystal_density_diffrn 1.238
_exptl_crystal_density_method 'not measured'
_exptl_crystal_F_000 1860
_refine_diff_density_max 0.666
_refine_diff_density_min -0.790
_refine_diff_density_rms 0.089
_refine_ls_extinction_coef 0.00012(8)
_refine_ls_extinction_expression Fc^*^=kFc[1+0.001xFc^2^\l^3^/sin(2\q)]^-1/4^
_refine_ls_extinction_method SHELXL
_refine_ls_goodness_of_fit_ref 1.059
_refine_ls_hydrogen_treatment mixed
_refine_ls_matrix_type full
_refine_ls_number_parameters 440
_refine_ls_number_reflns 11150
_refine_ls_number_restraints 0
_refine_ls_restrained_S_all 1.059
_refine_ls_R_factor_all 0.0526
_refine_ls_R_factor_gt 0.0352
_refine_ls_shift/su_max 0.002
_refine_ls_shift/su_mean 0.000
_refine_ls_structure_factor_coef Fsqd
_refine_ls_weighting_details 'calc w=1/[\s^2^(Fo^2^)+(0.0352P)^2^+4.6336P] where P=(Fo^2^+2Fc^2^)/3'
_refine_ls_weighting_scheme calc
_refine_ls_wR_factor_gt 0.0812
_refine_ls_wR_factor_ref 0.0895
_reflns_number_gt 8883
_reflns_number_total 11150
_reflns_threshold_expression >2sigma(I)
_cod_data_source_file ic9912023_1.cif
_cod_data_source_block just21
_cod_original_cell_volume 4753.79(9)
_cod_database_code 4319518

loop_
_symmetry_equiv_pos_as_xyz
'x, y, z'
'-x+1/2, y+1/2, -z+1/2'
'-x, -y, -z'
'x-1/2, -y-1/2, z-1/2'

loop_
_atom_site_label
_atom_site_type_symbol
_atom_site_fract_x
_atom_site_fract_y
_atom_site_fract_z
_atom_site_U_iso_or_equiv
_atom_site_adp_type
_atom_site_occupancy
_atom_site_symmetry_multiplicity
_atom_site_calc_flag
_atom_site_refinement_flags
_atom_site_disorder_assembly
_atom_site_disorder_group
Sm1 Sm 0.622095(14) 0.100541(7) 0.294447(8) 0.02883(6) Uani 1 1 d . . .
Si1 Si 0.73364(9) 0.21828(4) 0.20920(5) 0.0397(2) Uani 1 1 d . . .
Si2 Si 0.90370(8) 0.12339(5) 0.23873(5) 0.0401(2) Uani 1 1 d . . .
Si3 Si 0.49907(9) 0.01289(4) 0.13562(5) 0.0374(2) Uani 1 1 d . . .
Si4 Si 0.34191(9) 0.04548(5) 0.22121(5) 0.0404(2) Uani 1 1 d . . .
Si5 Si 0.73052(10) -0.03882(4) 0.39170(5) 0.0425(2) Uani 1 1 d . . .
Si6 Si 0.73788(9) 0.07112(5) 0.46782(5) 0.0385(2) Uani 1 1 d . . .
N1 N 0.7621(2) 0.14631(12) 0.24585(14) 0.0347(6) Uani 1 1 d . . .
N2 N 0.4887(2) 0.04874(12) 0.21210(14) 0.0338(6) Uani 1 1 d . . .
N3 N 0.7024(2) 0.03893(12) 0.38582(13) 0.0355(6) Uani 1 1 d . . .
C1 C 0.9555(4) 0.1897(2) 0.1908(3) 0.0607(11) Uani 1 1 d . . .
H1A H 1.0033 0.2173 0.2229 0.094(12) Uiso 1 1 calc R . .
H1B H 1.0022 0.1751 0.1597 0.094(12) Uiso 1 1 calc R . .
C2 C 0.8425(4) 0.22235(19) 0.1505(2) 0.0563(10) Uani 1 1 d . . .
H2A H 0.8111 0.2020 0.1076 0.069(10) Uiso 1 1 calc R . .
H2B H 0.8595 0.2639 0.1411 0.069(10) Uiso 1 1 calc R . .
C3 C 0.5741(3) 0.22714(18) 0.1610(2) 0.0513(9) Uani 1 1 d . . .
H3A H 0.5619 0.2677 0.1427 0.061(7) Uiso 1 1 calc R . .
H3B H 0.5221 0.2200 0.1919 0.061(7) Uiso 1 1 calc R . .
H3C H 0.5571 0.1982 0.1239 0.061(7) Uiso 1 1 calc R . .
C4 C 0.7643(4) 0.28107(18) 0.2752(2) 0.0637(12) Uani 1 1 d . . .
H4A H 0.7481 0.3197 0.2526 0.073(8) Uiso 1 1 calc R . .
H4B H 0.8462 0.2795 0.2992 0.073(8) Uiso 1 1 calc R . .
H4C H 0.7141 0.2760 0.3075 0.073(8) Uiso 1 1 calc R . .
C5 C 0.9039(4) 0.0512(2) 0.1880(3) 0.0659(12) Uani 1 1 d . . .
H5A H 0.9844 0.0398 0.1881 0.108(12) Uiso 1 1 calc R . .
H5B H 0.8610 0.0576 0.1414 0.108(12) Uiso 1 1 calc R . .
H5C H 0.8664 0.0193 0.2086 0.108(12) Uiso 1 1 calc R . .
C6 C 1.0069(4) 0.1116(3) 0.3245(2) 0.0743(14) Uani 1 1 d . . .
H6A H 1.0852 0.1024 0.3180 0.093(10) Uiso 1 1 calc R . .
H6B H 0.9788 0.0783 0.3479 0.093(10) Uiso 1 1 calc R . .
H6C H 1.0097 0.1479 0.3517 0.093(10) Uiso 1 1 calc R . .
C7 C 0.2758(4) -0.0175(2) 0.1590(2) 0.0595(11) Uani 1 1 d . . .
H7A H 0.2916 -0.0567 0.1803 0.069(10) Uiso 1 1 calc R . .
H7B H 0.1913 -0.0125 0.1438 0.069(10) Uiso 1 1 calc R . .
C8 C 0.3383(4) -0.01096(19) 0.0976(2) 0.0548(10) Uani 1 1 d . . .
H8A H 0.2989 0.0193 0.0658 0.071(10) Uiso 1 1 calc R . .
H8B H 0.3365 -0.0490 0.0736 0.071(10) Uiso 1 1 calc R . .
C9 C 0.2590(4) 0.1187(2) 0.1926(3) 0.0624(12) Uani 1 1 d . . .
H9A H 0.1776 0.1145 0.1962 0.087(9) Uiso 1 1 calc R . .
H9B H 0.2618 0.1271 0.1456 0.087(9) Uiso 1 1 calc R . .
H9C H 0.2955 0.1516 0.2215 0.087(9) Uiso 1 1 calc R . .
C10 C 0.3307(4) 0.0315(2) 0.3135(2) 0.0616(11) Uani 1 1 d . . .
H10A H 0.2487 0.0260 0.3153 0.093(10) Uiso 1 1 calc R . .
H10B H 0.3627 0.0658 0.3414 0.093(10) Uiso 1 1 calc R . .
H10C H 0.3750 -0.0044 0.3306 0.093(10) Uiso 1 1 calc R . .
C11 C 0.5963(4) -0.0569(2) 0.1490(2) 0.0644(12) Uani 1 1 d . . .
H11A H 0.5996 -0.0741 0.1051 0.086(9) Uiso 1 1 calc R . .
H11B H 0.5638 -0.0863 0.1756 0.086(9) Uiso 1 1 calc R . .
H11C H 0.6751 -0.0459 0.1732 0.086(9) Uiso 1 1 calc R . .
C12 C 0.5565(4) 0.06480(19) 0.0746(2) 0.0534(10) Uani 1 1 d . . .
H12A H 0.4988 0.0960 0.0584 0.073(8) Uiso 1 1 calc R . .
H12B H 0.5701 0.0416 0.0361 0.073(8) Uiso 1 1 calc R . .
H12C H 0.6297 0.0832 0.0983 0.073(8) Uiso 1 1 calc R . .
C13 C 0.7786(4) -0.0515(2) 0.4889(2) 0.0627(12) Uani 1 1 d . . .
H13A H 0.7117 -0.0639 0.5071 0.074(10) Uiso 1 1 calc R . .
H13B H 0.8382 -0.0827 0.4987 0.074(10) Uiso 1 1 calc R . .
C14 C 0.8295(4) 0.0098(2) 0.5218(2) 0.0583(11) Uani 1 1 d . . .
H14A H 0.9120 0.0138 0.5206 0.082(11) Uiso 1 1 calc R . .
H14B H 0.8218 0.0123 0.5688 0.082(11) Uiso 1 1 calc R . .
C15 C 0.8538(4) -0.06299(19) 0.3480(2) 0.0569(10) Uani 1 1 d . . .
H15A H 0.8705 -0.1055 0.3563 0.068(8) Uiso 1 1 calc R . .
H15B H 0.9242 -0.0397 0.3662 0.068(8) Uiso 1 1 calc R . .
H15C H 0.8292 -0.0560 0.2992 0.068(8) Uiso 1 1 calc R . .
C16 C 0.5957(4) -0.08628(17) 0.3525(3) 0.0595(11) Uani 1 1 d . . .
H16A H 0.6180 -0.1284 0.3530 0.075(8) Uiso 1 1 calc R . .
H16B H 0.5649 -0.0735 0.3058 0.075(8) Uiso 1 1 calc R . .
H16C H 0.5357 -0.0810 0.3788 0.075(8) Uiso 1 1 calc R . .
C17 C 0.8230(4) 0.1450(2) 0.4686(2) 0.0631(12) Uani 1 1 d . . .
H17A H 0.8349 0.1633 0.5134 0.103(11) Uiso 1 1 calc R . .
H17B H 0.7786 0.1723 0.4348 0.103(11) Uiso 1 1 calc R . .
H17C H 0.8989 0.1368 0.4579 0.103(11) Uiso 1 1 calc R . .
C18 C 0.6018(4) 0.08708(19) 0.5033(2) 0.0516(9) Uani 1 1 d . . .
H18A H 0.6258 0.1032 0.5491 0.085(9) Uiso 1 1 calc R . .
H18B H 0.5582 0.0500 0.5044 0.085(9) Uiso 1 1 calc R . .
H18C H 0.5522 0.1161 0.4743 0.085(9) Uiso 1 1 calc R . .
Cl1 Cl 0.50328(9) 0.19196(4) 0.34212(5) 0.0537(2) Uani 1 1 d . . .
Li1 Li 0.4156(7) 0.2825(3) 0.3720(3) 0.0519(16) Uani 1 1 d . . .
O1 O 0.2791(3) 0.26557(13) 0.41172(19) 0.0778(10) Uani 1 1 d . . .
O2 O 0.3454(2) 0.32780(12) 0.28878(14) 0.0519(6) Uani 1 1 d . . .
O3 O 0.5325(4) 0.33018(15) 0.43611(19) 0.0904(12) Uani 1 1 d . . .
C19 C 0.2172(12) 0.3183(6) 0.4344(7) 0.064(4) Uiso 0.388(15) 1 d P . .
C19' C 0.1555(8) 0.2976(4) 0.3941(5) 0.068(3) Uiso 0.612(15) 1 d P . .
C20 C 0.1079(5) 0.2883(3) 0.4522(4) 0.100(2) Uani 1 1 d . . .
C21 C 0.1522(5) 0.2239(2) 0.4802(3) 0.0734(13) Uani 1 1 d . . .
C22 C 0.2682(5) 0.2135(2) 0.4534(3) 0.0743(14) Uani 1 1 d . . .
C23 C 0.2394(5) 0.3038(2) 0.2436(3) 0.0776(14) Uani 1 1 d . . .
H23A H 0.1707 0.3269 0.2480 0.096(13) Uiso 1 1 calc R . .
H23B H 0.2274 0.2620 0.2547 0.096(13) Uiso 1 1 calc R . .
C24 C 0.2590(6) 0.3087(3) 0.1722(3) 0.0960(19) Uani 1 1 d . . .
H24A H 0.1852 0.3141 0.1392 0.17(2) Uiso 1 1 calc R . .
H24B H 0.2988 0.2734 0.1600 0.17(2) Uiso 1 1 calc R . .
C25 C 0.3370(5) 0.3649(3) 0.1763(3) 0.0850(16) Uani 1 1 d . . .
H25A H 0.3863 0.3629 0.1432 0.16(2) Uiso 1 1 calc R . .
H25B H 0.2895 0.4012 0.1683 0.16(2) Uiso 1 1 calc R . .
C26 C 0.4116(4) 0.3637(2) 0.2489(2) 0.0607(11) Uani 1 1 d . . .
H26A H 0.4877 0.3455 0.2498 0.092(12) Uiso 1 1 calc R . .
H26B H 0.4239 0.4043 0.2671 0.092(12) Uiso 1 1 calc R . .
C27 C 0.6279(6) 0.3001(3) 0.4895(4) 0.107(2) Uani 1 1 d . . .
C28 C 0.7483(7) 0.3220(4) 0.4835(5) 0.140(3) Uani 1 1 d . . .
C29 C 0.573(3) 0.4051(12) 0.4371(15) 0.165(11) Uiso 0.43(3) 1 d P . .
C29' C 0.5035(13) 0.3937(5) 0.4471(6) 0.086(4) Uiso 0.57(3) 1 d P . .
C30 C 0.506(2) 0.4232(11) 0.5045(10) 0.115(8) Uiso 0.43(3) 1 d P . .
C30' C 0.4503(18) 0.3960(9) 0.5076(9) 0.133(6) Uiso 0.57(3) 1 d P . .

loop_
_atom_site_aniso_label
_atom_site_aniso_U_11
_atom_site_aniso_U_22
_atom_site_aniso_U_33
_atom_site_aniso_U_23
_atom_site_aniso_U_13
_atom_site_aniso_U_12
Sm1 0.03243(9) 0.02474(8) 0.03083(9) -0.00142(6) 0.01021(6) 0.00143(6)
Si1 0.0411(5) 0.0298(5) 0.0486(6) 0.0056(4) 0.0108(4) 0.0000(4)
Si2 0.0332(5) 0.0423(5) 0.0458(5) 0.0071(4) 0.0112(4) 0.0038(4)
Si3 0.0439(5) 0.0352(5) 0.0341(5) -0.0050(4) 0.0106(4) -0.0047(4)
Si4 0.0364(5) 0.0398(5) 0.0475(6) -0.0004(4) 0.0150(4) -0.0038(4)
Si5 0.0518(6) 0.0322(5) 0.0451(5) 0.0049(4) 0.0140(5) 0.0074(4)
Si6 0.0421(5) 0.0430(5) 0.0315(5) -0.0020(4) 0.0109(4) -0.0046(4)
N1 0.0331(14) 0.0297(13) 0.0421(15) 0.0033(11) 0.0100(11) 0.0006(11)
N2 0.0348(14) 0.0324(14) 0.0355(14) -0.0019(11) 0.0106(11) 0.0002(11)
N3 0.0439(16) 0.0328(14) 0.0307(14) 0.0009(11) 0.0100(12) 0.0022(12)
C1 0.044(2) 0.059(3) 0.085(3) 0.017(2) 0.028(2) 0.0002(19)
C2 0.057(2) 0.047(2) 0.070(3) 0.023(2) 0.025(2) 0.0030(18)
C3 0.050(2) 0.044(2) 0.059(2) 0.0042(18) 0.0102(18) 0.0100(17)
C4 0.076(3) 0.039(2) 0.072(3) -0.004(2) 0.008(2) -0.006(2)
C5 0.061(3) 0.055(3) 0.089(3) -0.006(2) 0.033(2) 0.007(2)
C6 0.050(2) 0.111(4) 0.059(3) 0.004(3) 0.007(2) 0.021(3)
C7 0.053(2) 0.057(3) 0.071(3) -0.012(2) 0.019(2) -0.024(2)
C8 0.061(3) 0.052(2) 0.050(2) -0.0081(18) 0.0087(19) -0.0170(19)
C9 0.039(2) 0.062(3) 0.085(3) 0.009(2) 0.010(2) 0.0062(19)
C10 0.064(3) 0.067(3) 0.063(3) 0.002(2) 0.035(2) 0.003(2)
C11 0.084(3) 0.054(3) 0.057(3) -0.011(2) 0.018(2) 0.017(2)
C12 0.067(3) 0.056(2) 0.041(2) -0.0074(17) 0.0208(19) -0.019(2)
C13 0.080(3) 0.054(3) 0.054(2) 0.021(2) 0.015(2) 0.022(2)
C14 0.053(2) 0.083(3) 0.039(2) 0.008(2) 0.0092(18) 0.015(2)
C15 0.057(2) 0.046(2) 0.069(3) -0.0042(19) 0.017(2) 0.0100(19)
C16 0.067(3) 0.035(2) 0.083(3) -0.0020(19) 0.030(2) -0.0018(18)
C17 0.074(3) 0.068(3) 0.052(2) -0.018(2) 0.023(2) -0.032(2)
C18 0.055(2) 0.061(3) 0.043(2) -0.0070(17) 0.0194(18) -0.0053(18)
Cl1 0.0654(6) 0.0413(5) 0.0594(6) -0.0080(4) 0.0241(5) 0.0155(4)
Li1 0.070(4) 0.038(3) 0.052(4) 0.005(3) 0.024(3) 0.010(3)
O1 0.105(3) 0.0472(17) 0.105(3) 0.0247(16) 0.073(2) 0.0272(16)
O2 0.0570(16) 0.0414(14) 0.0592(17) 0.0103(12) 0.0170(13) -0.0005(12)
O3 0.119(3) 0.058(2) 0.080(2) -0.0232(17) -0.009(2) 0.021(2)
C20 0.079(4) 0.096(4) 0.138(6) 0.022(4) 0.052(4) 0.026(3)
C21 0.077(3) 0.072(3) 0.081(3) -0.006(3) 0.038(3) -0.014(3)
C22 0.090(3) 0.056(3) 0.092(4) 0.022(2) 0.053(3) 0.005(2)
C23 0.073(3) 0.064(3) 0.090(4) 0.000(3) 0.007(3) -0.015(3)
C24 0.109(5) 0.096(4) 0.071(4) 0.010(3) -0.004(3) -0.002(4)
C25 0.099(4) 0.082(4) 0.074(3) 0.020(3) 0.017(3) 0.005(3)
C26 0.069(3) 0.057(3) 0.063(3) 0.008(2) 0.027(2) -0.003(2)
C27 0.089(4) 0.103(5) 0.114(5) -0.031(4) -0.014(4) 0.008(4)
C28 0.104(6) 0.161(8) 0.157(8) -0.062(6) 0.034(5) -0.029(5)

loop_
_atom_type_symbol
_atom_type_description
_atom_type_scat_dispersion_real
_atom_type_scat_dispersion_imag
_atom_type_scat_source
C C 0.0033 0.0016 'International Tables Vol C Tables 4.2.6.8 and 6.1.1.4'
H H 0.0000 0.0000 'International Tables Vol C Tables 4.2.6.8 and 6.1.1.4'
N N 0.0061 0.0033 'International Tables Vol C Tables 4.2.6.8 and 6.1.1.4'
Si Si 0.0817 0.0704 'International Tables Vol C Tables 4.2.6.8 and 6.1.1.4'
Sm Sm -0.1638 3.4418 'International Tables Vol C Tables 4.2.6.8 and 6.1.1.4'
Cl Cl 0.1484 0.1585 'International Tables Vol C Tables 4.2.6.8 and 6.1.1.4'
Li Li -0.0003 0.0001 'International Tables Vol C Tables 4.2.6.8 and 6.1.1.4'
O O 0.0106 0.0060 'International Tables Vol C Tables 4.2.6.8 and 6.1.1.4'

loop_
_geom_angle_atom_site_label_1
_geom_angle_atom_site_label_2
_geom_angle_atom_site_label_3
_geom_angle
_geom_angle_site_symmetry_1
_geom_angle_site_symmetry_3
_geom_angle_publ_flag
N1 Sm1 N2 109.96(9) . . ?
N1 Sm1 N3 113.28(10) . . ?
N2 Sm1 N3 111.40(10) . . ?
N1 Sm1 Cl1 106.18(7) . . ?
N2 Sm1 Cl1 107.88(7) . . ?
N3 Sm1 Cl1 107.85(7) . . ?
N1 Sm1 Si4 130.99(7) . . ?
N2 Sm1 Si4 26.57(7) . . ?
N3 Sm1 Si4 107.74(7) . . ?
Cl1 Sm1 Si4 84.85(3) . . ?
N1 Sm1 Si6 110.38(7) . . ?
N2 Sm1 Si6 132.02(7) . . ?
N3 Sm1 Si6 26.21(7) . . ?
Cl1 Sm1 Si6 84.51(3) . . ?
Si4 Sm1 Si6 118.24(2) . . ?
N1 Sm1 Si1 25.80(7) . . ?
N2 Sm1 Si1 106.38(7) . . ?
N3 Sm1 Si1 134.07(7) . . ?
Cl1 Sm1 Si1 83.63(3) . . ?
Si4 Sm1 Si1 117.66(2) . . ?
Si6 Sm1 Si1 121.20(2) . . ?
N1 Si1 C4 112.56(17) . . ?
N1 Si1 C3 112.29(16) . . ?
C4 Si1 C3 106.92(19) . . ?
N1 Si1 C2 102.21(15) . . ?
C4 Si1 C2 110.3(2) . . ?
C3 Si1 C2 112.62(19) . . ?
N1 Si1 Si2 35.61(9) . . ?
C4 Si1 Si2 112.28(15) . . ?
C3 Si1 Si2 137.18(13) . . ?
C2 Si1 Si2 68.99(12) . . ?
N1 Si1 Sm1 34.85(9) . . ?
C4 Si1 Sm1 103.70(15) . . ?
C3 Si1 Sm1 84.36(13) . . ?
C2 Si1 Sm1 134.35(13) . . ?
Si2 Si1 Sm1 70.45(3) . . ?
N1 Si2 C6 112.64(18) . . ?
N1 Si2 C5 113.50(17) . . ?
C6 Si2 C5 107.3(2) . . ?
N1 Si2 C1 102.76(16) . . ?
C6 Si2 C1 110.8(2) . . ?
C5 Si2 C1 109.8(2) . . ?
N1 Si2 Si1 35.60(9) . . ?
C6 Si2 Si1 124.29(17) . . ?
C5 Si2 Si1 126.28(16) . . ?
C1 Si2 Si1 67.18(13) . . ?
N2 Si3 C11 113.42(17) . . ?
N2 Si3 C12 112.91(16) . . ?
C11 Si3 C12 107.6(2) . . ?
N2 Si3 C8 102.90(16) . . ?
C11 Si3 C8 109.1(2) . . ?
C12 Si3 C8 110.89(19) . . ?
N2 Si3 Si4 35.48(9) . . ?
C11 Si3 Si4 123.99(15) . . ?
C12 Si3 Si4 126.38(14) . . ?
C8 Si3 Si4 67.43(13) . . ?
N2 Si4 C10 112.45(17) . . ?
N2 Si4 C9 111.79(17) . . ?
C10 Si4 C9 107.0(2) . . ?
N2 Si4 C7 102.82(16) . . ?
C10 Si4 C7 114.2(2) . . ?
C9 Si4 C7 108.6(2) . . ?
N2 Si4 Si3 35.45(9) . . ?
C10 Si4 Si3 136.83(15) . . ?
C9 Si4 Si3 112.37(16) . . ?
C7 Si4 Si3 69.07(13) . . ?
N2 Si4 Sm1 35.98(9) . . ?
C10 Si4 Sm1 84.50(15) . . ?
C9 Si4 Sm1 101.09(14) . . ?
C7 Si4 Sm1 137.15(14) . . ?
Si3 Si4 Sm1 71.40(3) . . ?
N3 Si5 C16 112.94(17) . . ?
N3 Si5 C15 113.05(17) . . ?
C16 Si5 C15 106.7(2) . . ?
N3 Si5 C13 102.71(17) . . ?
C16 Si5 C13 111.5(2) . . ?
C15 Si5 C13 110.1(2) . . ?
N3 Si5 Si6 35.30(9) . . ?
C16 Si5 Si6 127.88(14) . . ?
C15 Si5 Si6 122.97(14) . . ?
C13 Si5 Si6 67.48(14) . . ?
N3 Si6 C18 112.42(16) . . ?
N3 Si6 C14 103.25(17) . . ?
C18 Si6 C14 109.03(19) . . ?
N3 Si6 C17 111.70(16) . . ?
C18 Si6 C17 108.0(2) . . ?
C14 Si6 C17 112.4(2) . . ?
N3 Si6 Si5 35.19(9) . . ?
C18 Si6 Si5 115.25(13) . . ?
C14 Si6 Si5 69.21(14) . . ?
C17 Si6 Si5 133.39(14) . . ?
N3 Si6 Sm1 35.52(9) . . ?
C18 Si6 Sm1 99.59(13) . . ?
C14 Si6 Sm1 137.74(14) . . ?
C17 Si6 Sm1 86.21(14) . . ?
Si5 Si6 Sm1 70.69(3) . . ?
Si1 N1 Si2 108.79(14) . . ?
Si1 N1 Sm1 119.35(13) . . ?
Si2 N1 Sm1 131.84(14) . . ?
Si3 N2 Si4 109.07(15) . . ?
Si3 N2 Sm1 133.38(14) . . ?
Si4 N2 Sm1 117.45(13) . . ?
Si5 N3 Si6 109.51(15) . . ?
Si5 N3 Sm1 132.13(14) . . ?
Si6 N3 Sm1 118.27(14) . . ?
C2 C1 Si2 107.0(3) . . ?
C1 C2 Si1 104.7(3) . . ?
C8 C7 Si4 104.8(3) . . ?
C7 C8 Si3 106.9(3) . . ?
C14 C13 Si5 107.4(3) . . ?
C13 C14 Si6 105.4(3) . . ?
Li1 Cl1 Sm1 170.23(17) . . ?
O1 Li1 O3 110.0(4) . . ?
O1 Li1 O2 102.8(4) . . ?
O3 Li1 O2 112.3(3) . . ?
O1 Li1 Cl1 111.7(3) . . ?
O3 Li1 Cl1 110.2(3) . . ?
O2 Li1 Cl1 109.7(3) . . ?
C22 O1 C19 109.7(6) . . ?
C22 O1 C19' 107.4(4) . . ?
C19 O1 C19' 40.4(5) . . ?
C22 O1 Li1 124.7(3) . . ?
C19 O1 Li1 117.4(6) . . ?
C19' O1 Li1 127.1(4) . . ?
C23 O2 C26 109.4(3) . . ?
C23 O2 Li1 118.5(3) . . ?
C26 O2 Li1 125.0(3) . . ?
C29' O3 C27 118.0(6) . . ?
C29' O3 C29 31.9(10) . . ?
C27 O3 C29 105.0(11) . . ?
C29' O3 Li1 117.6(6) . . ?
C27 O3 Li1 121.3(4) . . ?
C29 O3 Li1 132.5(10) . . ?
C19' C19 O1 73.7(9) . . ?
C19' C19 C20 62.4(8) . . ?
O1 C19 C20 102.1(8) . . ?
C19 C19' C20 75.8(9) . . ?
C19 C19' O1 65.9(8) . . ?
C20 C19' O1 104.6(6) . . ?
C19' C20 C19 41.8(5) . . ?
C19' C20 C21 105.7(5) . . ?
C19 C20 C21 104.6(6) . . ?
C22 C21 C20 104.3(4) . . ?
O1 C22 C21 105.8(4) . . ?
O2 C23 C24 106.4(4) . . ?
C23 C24 C25 102.6(5) . . ?
C26 C25 C24 104.2(4) . . ?
O2 C26 C25 105.9(4) . . ?
C28 C27 O3 110.4(7) . . ?
C29' C29 O3 58.8(19) . . ?
C29' C29 C30 47.4(18) . . ?
O3 C29 C30 93.5(17) . . ?
C29 C29' C30 102(2) . . ?
C29 C29' O3 89(2) . . ?
C30 C29' O3 129.9(13) . . ?
C29 C29' C30' 136(2) . . ?
C30 C29' C30' 36.7(10) . . ?
O3 C29' C30' 107.8(10) . . ?
C30' C30 C29' 81(2) . . ?
C30' C30 C29 111(2) . . ?
C29' C30 C29 30.7(12) . . ?
C30 C30' C29' 61.9(18) . . ?

loop_
_geom_bond_atom_site_label_1
_geom_bond_atom_site_label_2
_geom_bond_distance
_geom_bond_site_symmetry_2
_geom_bond_publ_flag
Sm1 N1 2.263(3) . ?
Sm1 N2 2.263(3) . ?
Sm1 N3 2.267(3) . ?
Sm1 Cl1 2.6863(8) . ?
Sm1 Si4 3.4185(10) . ?
Sm1 Si6 3.4367(9) . ?
Sm1 Si1 3.4510(9) . ?
Si1 N1 1.723(3) . ?
Si1 C4 1.863(4) . ?
Si1 C3 1.867(4) . ?
Si1 C2 1.874(4) . ?
Si1 Si2 2.8020(14) . ?
Si2 N1 1.723(3) . ?
Si2 C6 1.851(5) . ?
Si2 C5 1.859(4) . ?
Si2 C1 1.887(4) . ?
Si3 N2 1.721(3) . ?
Si3 C11 1.862(4) . ?
Si3 C12 1.867(4) . ?
Si3 C8 1.893(4) . ?
Si3 Si4 2.8050(14) . ?
Si4 N2 1.723(3) . ?
Si4 C10 1.873(4) . ?
Si4 C9 1.873(4) . ?
Si4 C7 1.881(4) . ?
Si5 N3 1.719(3) . ?
Si5 C16 1.871(4) . ?
Si5 C15 1.877(4) . ?
Si5 C13 1.889(4) . ?
Si5 Si6 2.8112(14) . ?
Si6 N3 1.723(3) . ?
Si6 C18 1.866(4) . ?
Si6 C14 1.872(4) . ?
Si6 C17 1.874(4) . ?
C1 C2 1.531(6) . ?
C7 C8 1.537(6) . ?
C13 C14 1.539(6) . ?
Cl1 Li1 2.339(6) . ?
Li1 O1 1.923(7) . ?
Li1 O3 1.925(8) . ?
Li1 O2 1.928(7) . ?
O1 C22 1.418(5) . ?
O1 C19 1.466(12) . ?
O1 C19' 1.541(9) . ?
O2 C23 1.432(5) . ?
O2 C26 1.433(5) . ?
O3 C29' 1.447(11) . ?
O3 C27 1.487(7) . ?
O3 C29 1.69(3) . ?
C19 C19' 1.041(13) . ?
C19 C20 1.513(14) . ?
C19' C20 1.384(10) . ?
C20 C21 1.547(8) . ?
C21 C22 1.543(7) . ?
C23 C24 1.475(8) . ?
C24 C25 1.501(8) . ?
C25 C26 1.494(7) . ?
C27 C28 1.482(10) . ?
C29 C29' 0.90(3) . ?
C29 C30 1.72(4) . ?
C29' C30 1.29(2) . ?
C29' C30' 1.449(19) . ?
C30 C30' 0.88(2) . ?
